data_2241816
loop_
_publ_author_name
'Brown, Loren C.'
'DuChane, Christine M.'
'Merola, Joseph S.'

_publ_section_title
;
 <i>mer</i>-Trichloridotris(tetrahydrothiophene-\k<i>S</i>)iridium(III):
 preparation and comparison with other
 <i>mer</i>-trichloridotris(tetrahydrothiophene-\k<i>S</i>)metal complexes
;
_journal_coeditor_code PK2588
_journal_issue 9
_journal_name_full 'Acta Crystallographica Section E'
_journal_page_first 1305
_journal_page_last 1309
_journal_paper_doi 10.1107/S2056989016012883
_journal_volume 72
_journal_year 2016
_chemical_formula_iupac '[Ir Cl3 (C4 H8 S1)3]'
_chemical_formula_moiety 'C12 H24 Cl3 Ir S3'
_chemical_formula_sum 'C12 H24 Cl3 Ir S3'
_chemical_formula_weight 563.04
_chemical_name_systematic
;
<i>mer</i>-Trichloridotris(tetrahydrothiophene-\k<i>S</i>)iridium(III)
;
_space_group_crystal_system monoclinic
_space_group_IT_number 14
_space_group_name_Hall '-P 2yn'
_space_group_name_H-M_alt 'P 1 21/n 1'
_symmetry_space_group_name_Hall '-P 2yn'
_symmetry_space_group_name_H-M 'P 1 21/n 1'
_atom_sites_solution_hydrogens geom
_atom_sites_solution_primary direct
_cell_angle_alpha 90
_cell_angle_beta 107.202(3)
_cell_angle_gamma 90
_cell_formula_units_Z 4
_cell_length_a 11.9160(3)
_cell_length_b 10.2528(2)
_cell_length_c 14.9434(4)
_cell_measurement_reflns_used 9679
_cell_measurement_temperature 100.2(3)
_cell_measurement_theta_max 32.2080
_cell_measurement_theta_min 4.1340
_cell_volume 1744.00(8)
_computing_cell_refinement
;
CrysAlis PRO (Rigaku Oxford Diffraction, 2015)
;
_computing_data_collection
;
CrysAlis PRO (Rigaku Oxford Diffraction, 2015)
;
_computing_data_reduction
;
CrysAlis PRO (Rigaku Oxford Diffraction, 2015)
;
_computing_molecular_graphics
;
<i>OLEX2</i> (Dolomanov <i>et al.</i>,  2009)
;
_computing_publication_material
;
<i>OLEX2</i> (Dolomanov <i>et al.</i>,  2009)
and Mercury (Macrae et al., 2008)
;
_computing_structure_refinement
;
SHELXL2016 (Sheldrick, 2015b)
;
_computing_structure_solution
;
SHELXT (Sheldrick, 2015a)
;
_diffrn_ambient_temperature 100.2(3)
_diffrn_detector_area_resol_mean 8.0061
_diffrn_measured_fraction_theta_full 0.998
_diffrn_measured_fraction_theta_max 0.935
_diffrn_measurement_device 'four-circle diffractometer'
_diffrn_measurement_device_type 'Rigaku OD Xcalibur Eos Gemini ultra'
_diffrn_measurement_method '\w scans'
_diffrn_radiation_monochromator graphite
_diffrn_radiation_type MoK\a
_diffrn_radiation_wavelength 0.71073
_diffrn_reflns_av_R_equivalents 0.0418
_diffrn_reflns_limit_h_max 17
_diffrn_reflns_limit_h_min -13
_diffrn_reflns_limit_k_max 15
_diffrn_reflns_limit_k_min -13
_diffrn_reflns_limit_l_max 21
_diffrn_reflns_limit_l_min -22
_diffrn_reflns_number 19537
_diffrn_reflns_theta_full 30.500
_diffrn_reflns_theta_max 32.238
_diffrn_reflns_theta_min 3.580
_exptl_absorpt_coefficient_mu 8.459
_exptl_absorpt_correction_T_max 0.155
_exptl_absorpt_correction_T_min 0.064
_exptl_absorpt_correction_type analytical
_exptl_absorpt_process_details
;
[CrysAlis PRO (Rigaku Oxford Diffraction, 2015) based on expressions
derived
by Clark & Reid (1995)]
;
_exptl_crystal_colour yellow
_exptl_crystal_density_diffrn 2.144
_exptl_crystal_description cube
_exptl_crystal_F_000 1088
_exptl_crystal_size_max 0.507
_exptl_crystal_size_mid 0.431
_exptl_crystal_size_min 0.324
_refine_diff_density_max 1.537
_refine_diff_density_min -1.464
_refine_ls_extinction_method none
_refine_ls_goodness_of_fit_ref 1.052
_refine_ls_hydrogen_treatment constr
_refine_ls_matrix_type full
_refine_ls_number_parameters 172
_refine_ls_number_reflns 5773
_refine_ls_number_restraints 0
_refine_ls_restrained_S_all 1.052
_refine_ls_R_factor_all 0.0350
_refine_ls_R_factor_gt 0.0286
_refine_ls_shift/su_max 0.002
_refine_ls_shift/su_mean 0.000
_refine_ls_structure_factor_coef Fsqd
_refine_ls_weighting_details 'w=1/[\s^2^(Fo^2^)+(0.0223P)^2^+0.8135P] where P=(Fo^2^+2Fc^2^)/3'
_refine_ls_weighting_scheme calc
_refine_ls_wR_factor_gt 0.0602
_refine_ls_wR_factor_ref 0.0631
_reflns_number_gt 5062
_reflns_number_total 5773
_reflns_threshold_expression 'I > 2\s(I)'
_cod_data_source_file pk2588sup1.cif
_cod_data_source_block I
_cod_original_cell_volume 1744.00(7)
_cod_database_code 2241816
_shelx_space_group_comment
;
The symmetry employed for this shelxl refinement is uniquely defined
by the following loop, which should always be used as a source of
symmetry information in preference to the above space-group names.
They are only intended as comments.
;

loop_
_space_group_symop_operation_xyz
'x, y, z'
'-x+1/2, y+1/2, -z+1/2'
'-x, -y, -z'
'x-1/2, -y-1/2, z-1/2'

loop_
_atom_site_type_symbol
_atom_site_label
_atom_site_fract_x
_atom_site_fract_y
_atom_site_fract_z
_atom_site_U_iso_or_equiv
_atom_site_adp_type
_atom_site_calc_flag
_atom_site_occupancy
Ir Ir1 0.45092(2) 0.70407(2) 0.73222(2) 0.01133(4) Uani d 1
Cl Cl1 0.59718(7) 0.70422(8) 0.65431(6) 0.01922(17) Uani d 1
Cl Cl2 0.59716(8) 0.73216(8) 0.87865(6) 0.01887(16) Uani d 1
Cl Cl3 0.30344(7) 0.71455(8) 0.80946(6) 0.01688(16) Uani d 1
S S1 0.46678(7) 0.47667(8) 0.74921(6) 0.01509(16) Uani d 1
S S2 0.30373(7) 0.68096(8) 0.59053(6) 0.01540(16) Uani d 1
S S3 0.44035(7) 0.93361(9) 0.72529(6) 0.01636(16) Uani d 1
C C1 0.6230(3) 0.4314(4) 0.7907(3) 0.0236(8) Uani d 1
H H1A 0.6388 0.3570 0.7540 0.028 Uiso calc 1
H H1B 0.6727 0.5059 0.7837 0.028 Uiso calc 1
C C2 0.6496(3) 0.3940(4) 0.8934(3) 0.0281(9) Uani d 1
H H2A 0.7157 0.3314 0.9114 0.034 Uiso calc 1
H H2B 0.6710 0.4722 0.9337 0.034 Uiso calc 1
C C3 0.5384(4) 0.3321(4) 0.9044(3) 0.0257(8) Uani d 1
H H3A 0.5449 0.3203 0.9715 0.031 Uiso calc 1
H H3B 0.5246 0.2459 0.8732 0.031 Uiso calc 1
C C4 0.4380(3) 0.4262(4) 0.8582(3) 0.0216(7) Uani d 1
H H4A 0.4387 0.5024 0.8991 0.026 Uiso calc 1
H H4B 0.3610 0.3820 0.8448 0.026 Uiso calc 1
C C5 0.3455(3) 0.5674(4) 0.5104(3) 0.0277(9) Uani d 1
H H5A 0.3271 0.6057 0.4469 0.033 Uiso calc 1
H H5B 0.4308 0.5488 0.5331 0.033 Uiso calc 1
C C6 0.2749(3) 0.4419(4) 0.5082(3) 0.0261(8) Uani d 1
H H6A 0.2620 0.3969 0.4474 0.031 Uiso calc 1
H H6B 0.3179 0.3822 0.5588 0.031 Uiso calc 1
C C7 0.1582(3) 0.4802(4) 0.5219(3) 0.0225(8) Uani d 1
H H7A 0.1078 0.5244 0.4654 0.027 Uiso calc 1
H H7B 0.1163 0.4024 0.5348 0.027 Uiso calc 1
C C8 0.1883(3) 0.5720(4) 0.6051(3) 0.0192(7) Uani d 1
H H8A 0.2167 0.5224 0.6643 0.023 Uiso calc 1
H H8B 0.1182 0.6229 0.6065 0.023 Uiso calc 1
C C9 0.3843(3) 0.9968(4) 0.6060(2) 0.0188(7) Uani d 1
H H9A 0.3912 0.9305 0.5597 0.023 Uiso calc 1
H H9B 0.3010 1.0232 0.5920 0.023 Uiso calc 1
C C10 0.4624(3) 1.1147(4) 0.6047(3) 0.0213(7) Uani d 1
H H10A 0.4527 1.1433 0.5396 0.026 Uiso calc 1
H H10B 0.4424 1.1883 0.6400 0.026 Uiso calc 1
C C11 0.5875(3) 1.0686(4) 0.6510(3) 0.0228(8) Uani d 1
H H11A 0.6424 1.1434 0.6631 0.027 Uiso calc 1
H H11B 0.6119 1.0058 0.6099 0.027 Uiso calc 1
C C12 0.5882(3) 1.0027(4) 0.7436(3) 0.0209(7) Uani d 1
H H12A 0.6061 1.0674 0.7951 0.025 Uiso calc 1
H H12B 0.6483 0.9330 0.7598 0.025 Uiso calc 1

loop_
_atom_site_aniso_label
_atom_site_aniso_U_11
_atom_site_aniso_U_22
_atom_site_aniso_U_33
_atom_site_aniso_U_12
_atom_site_aniso_U_13
_atom_site_aniso_U_23
Ir1 0.01159(6) 0.01222(7) 0.01049(6) 0.00034(4) 0.00376(5) -0.00076(4)
Cl1 0.0165(4) 0.0225(4) 0.0222(4) -0.0003(3) 0.0112(3) -0.0008(3)
Cl2 0.0199(4) 0.0171(4) 0.0157(4) -0.0013(3) -0.0007(3) -0.0021(3)
Cl3 0.0183(4) 0.0179(4) 0.0177(4) 0.0004(3) 0.0102(3) -0.0020(3)
S1 0.0158(4) 0.0132(4) 0.0156(4) 0.0007(3) 0.0035(3) -0.0012(3)
S2 0.0151(4) 0.0170(4) 0.0130(4) 0.0001(3) 0.0024(3) 0.0001(3)
S3 0.0202(4) 0.0152(4) 0.0157(4) 0.0008(3) 0.0084(3) -0.0004(3)
C1 0.0173(17) 0.0225(18) 0.032(2) 0.0057(14) 0.0092(16) 0.0040(16)
C2 0.0209(18) 0.025(2) 0.030(2) 0.0032(15) -0.0046(17) 0.0039(17)
C3 0.031(2) 0.0182(18) 0.026(2) 0.0064(15) 0.0056(17) 0.0081(16)
C4 0.0242(18) 0.0193(18) 0.0240(18) 0.0017(14) 0.0113(16) 0.0053(15)
C5 0.0195(18) 0.046(3) 0.0179(18) 0.0012(17) 0.0059(15) -0.0126(17)
C6 0.032(2) 0.0249(19) 0.0184(18) 0.0067(16) 0.0027(16) -0.0076(16)
C7 0.0290(19) 0.0168(17) 0.0180(17) -0.0032(14) 0.0015(16) -0.0019(14)
C8 0.0143(15) 0.0214(17) 0.0238(18) -0.0031(13) 0.0082(14) -0.0051(15)
C9 0.0191(17) 0.0207(17) 0.0149(16) 0.0011(13) 0.0023(14) 0.0031(13)
C10 0.0262(18) 0.0181(17) 0.0212(18) 0.0021(14) 0.0097(16) 0.0024(15)
C11 0.0222(18) 0.0221(18) 0.0260(19) -0.0030(14) 0.0100(16) 0.0021(15)
C12 0.0189(17) 0.0199(18) 0.0209(18) -0.0037(13) 0.0013(15) -0.0008(14)

loop_
_atom_type_symbol
_atom_type_description
_atom_type_scat_dispersion_real
_atom_type_scat_dispersion_imag
_atom_type_scat_source
C C 0.0033 0.0016 'International Tables Vol C Tables 4.2.6.8 and 6.1.1.4'
H H 0.0000 0.0000 'International Tables Vol C Tables 4.2.6.8 and 6.1.1.4'
S S 0.1246 0.1234 'International Tables Vol C Tables 4.2.6.8 and 6.1.1.4'
Cl Cl 0.1484 0.1585 'International Tables Vol C Tables 4.2.6.8 and 6.1.1.4'
Ir Ir -1.4442 7.9887 'International Tables Vol C Tables 4.2.6.8 and 6.1.1.4'

loop_
_exptl_crystal_face_index_h
_exptl_crystal_face_index_k
_exptl_crystal_face_index_l
_exptl_crystal_face_perp_dist
2 5 -2 0.2131
-3 0 5 0.1696
-3 -2 5 0.1778
-1 -5 0 0.1407
3 -1 -5 0.2348
-3 5 -1 0.2032
2 -5 2 0.1447
0 -4 5 0.1785
1 2 -5 0.3090
4 -3 5 0.2001
5 -3 -4 0.2190
-5 3 -3 0.2118
5 -1 -4 0.2339
4 0 5 0.2256
-5 -2 -3 0.2317
-1 2 5 0.2105
5 3 5 0.2147
-5 -5 -3 0.2035
5 1 -4 0.2363
4 5 5 0.1759
5 1 -5 0.2295
2 5 2 0.1493
4 1 -5 0.2334
0 5 1 0.1574

loop_
_geom_angle_atom_site_label_1
_geom_angle_atom_site_label_2
_geom_angle_atom_site_label_3
_geom_angle
Cl1 Ir1 Cl2 90.39(3)
Cl1 Ir1 Cl3 177.35(3)
Cl3 Ir1 Cl2 89.63(3)
S1 Ir1 Cl1 90.37(3)
S1 Ir1 Cl2 90.41(3)
S1 Ir1 Cl3 92.28(3)
S1 Ir1 S3 176.44(3)
S2 Ir1 Cl1 91.09(3)
S2 Ir1 Cl2 178.15(3)
S2 Ir1 Cl3 88.85(3)
S2 Ir1 S1 90.70(3)
S2 Ir1 S3 92.61(3)
S3 Ir1 Cl1 90.88(3)
S3 Ir1 Cl2 86.25(3)
S3 Ir1 Cl3 86.47(3)
C1 S1 Ir1 109.15(13)
C4 S1 Ir1 110.23(12)
C4 S1 C1 93.79(17)
C5 S2 Ir1 112.32(13)
C8 S2 Ir1 110.12(13)
C8 S2 C5 92.79(17)
C9 S3 Ir1 113.33(12)
C9 S3 C12 93.79(16)
C12 S3 Ir1 109.93(12)
S1 C1 H1A 110.3
S1 C1 H1B 110.3
H1A C1 H1B 108.6
C2 C1 S1 106.9(3)
C2 C1 H1A 110.3
C2 C1 H1B 110.3
C1 C2 H2A 110.4
C1 C2 H2B 110.4
H2A C2 H2B 108.6
C3 C2 C1 106.7(3)
C3 C2 H2A 110.4
C3 C2 H2B 110.4
C2 C3 H3A 110.5
C2 C3 H3B 110.5
C2 C3 C4 106.1(3)
H3A C3 H3B 108.7
C4 C3 H3A 110.5
C4 C3 H3B 110.5
S1 C4 H4A 110.8
S1 C4 H4B 110.8
C3 C4 S1 104.6(2)
C3 C4 H4A 110.8
C3 C4 H4B 110.8
H4A C4 H4B 108.9
S2 C5 H5A 110.3
S2 C5 H5B 110.3
H5A C5 H5B 108.6
C6 C5 S2 107.0(2)
C6 C5 H5A 110.3
C6 C5 H5B 110.3
C5 C6 H6A 110.2
C5 C6 H6B 110.2
H6A C6 H6B 108.5
C7 C6 C5 107.4(3)
C7 C6 H6A 110.2
C7 C6 H6B 110.2
C6 C7 H7A 110.6
C6 C7 H7B 110.6
H7A C7 H7B 108.8
C8 C7 C6 105.5(3)
C8 C7 H7A 110.6
C8 C7 H7B 110.6
S2 C8 H8A 110.4
S2 C8 H8B 110.4
C7 C8 S2 106.6(2)
C7 C8 H8A 110.4
C7 C8 H8B 110.4
H8A C8 H8B 108.6
S3 C9 H9A 110.9
S3 C9 H9B 110.9
H9A C9 H9B 108.9
C10 C9 S3 104.2(2)
C10 C9 H9A 110.9
C10 C9 H9B 110.9
C9 C10 H10A 110.7
C9 C10 H10B 110.7
H10A C10 H10B 108.8
C11 C10 C9 105.5(3)
C11 C10 H10A 110.7
C11 C10 H10B 110.7
C10 C11 H11A 110.4
C10 C11 H11B 110.4
C10 C11 C12 106.8(3)
H11A C11 H11B 108.6
C12 C11 H11A 110.4
C12 C11 H11B 110.4
S3 C12 H12A 110.4
S3 C12 H12B 110.4
C11 C12 S3 106.5(2)
C11 C12 H12A 110.4
C11 C12 H12B 110.4
H12A C12 H12B 108.6

loop_
_geom_bond_atom_site_label_1
_geom_bond_atom_site_label_2
_geom_bond_distance
Ir1 Cl1 2.3648(8)
Ir1 Cl2 2.3774(9)
Ir1 Cl3 2.3732(8)
Ir1 S1 2.3469(9)
Ir1 S2 2.3279(9)
Ir1 S3 2.3575(9)
S1 C1 1.839(4)
S1 C4 1.835(4)
S2 C5 1.841(4)
S2 C8 1.834(3)
S3 C9 1.827(4)
S3 C12 1.843(4)
C1 H1A 0.9900
C1 H1B 0.9900
C1 C2 1.522(6)
C2 H2A 0.9900
C2 H2B 0.9900
C2 C3 1.521(6)
C3 H3A 0.9900
C3 H3B 0.9900
C3 C4 1.533(5)
C4 H4A 0.9900
C4 H4B 0.9900
C5 H5A 0.9900
C5 H5B 0.9900
C5 C6 1.533(6)
C6 H6A 0.9900
C6 H6B 0.9900
C6 C7 1.516(5)
C7 H7A 0.9900
C7 H7B 0.9900
C7 C8 1.515(5)
C8 H8A 0.9900
C8 H8B 0.9900
C9 H9A 0.9900
C9 H9B 0.9900
C9 C10 1.529(5)
C10 H10A 0.9900
C10 H10B 0.9900
C10 C11 1.521(5)
C11 H11A 0.9900
C11 H11B 0.9900
C11 C12 1.537(5)
C12 H12A 0.9900
C12 H12B 0.9900

loop_
_geom_torsion_atom_site_label_1
_geom_torsion_atom_site_label_2
_geom_torsion_atom_site_label_3
_geom_torsion_atom_site_label_4
_geom_torsion
Ir1 S1 C1 C2 106.1(3)
Ir1 S1 C4 C3 -132.6(2)
Ir1 S2 C5 C6 106.8(2)
Ir1 S2 C8 C7 -135.6(2)
Ir1 S3 C9 C10 -138.6(2)
Ir1 S3 C12 C11 114.0(2)
S1 C1 C2 C3 33.0(4)
S2 C5 C6 C7 31.9(4)
S3 C9 C10 C11 46.4(3)
C1 S1 C4 C3 -20.5(3)
C1 C2 C3 C4 -49.8(4)
C2 C3 C4 S1 43.0(4)
C4 S1 C1 C2 -6.9(3)
C5 S2 C8 C7 -20.6(3)
C5 C6 C7 C8 -48.0(4)
C6 C7 C8 S2 42.1(3)
C8 S2 C5 C6 -6.3(3)
C9 S3 C12 C11 -2.5(3)
C9 C10 C11 C12 -49.9(4)
C10 C11 C12 S3 29.9(4)
C12 S3 C9 C10 -25.0(3)

_cod_database_fobs_code 2241816
